data_1551604
loop_
_publ_author_name
'KUBO, Kanji'
'YAMAMOTO, Emi'
'MATSUMOTO, Taisuke'
'MORI, Akira'

_publ_section_title
;
 Crystal Structure of
 &lt;i&gt;N,N&lt;/i&gt;&#x2032;-Bis(5-butoxytropon-2-yl)piperazine
;
_journal_issue 0
_journal_name_full 'X-ray Structure Analysis Online'
_journal_page_first 37
_journal_paper_doi 10.2116/xraystruct.32.37
_journal_volume 32
_journal_year 2016
_chemical_formula_moiety 'C26 H34 N2 O4'
_chemical_formula_sum 'C26 H34 N2 O4'
_chemical_formula_weight 438.57
_space_group_IT_number 2
_space_group_name_Hall '-P 1'
_space_group_name_H-M_alt 'P -1'
_symmetry_cell_setting triclinic
_symmetry_Int_Tables_number 2
_symmetry_space_group_name_Hall '-P 1'
_symmetry_space_group_name_H-M 'P -1'
_atom_sites_solution_hydrogens geom
_atom_sites_solution_primary direct
_atom_sites_solution_secondary difmap
_cell_angle_alpha 108.65(3)
_cell_angle_beta 106.23(2)
_cell_angle_gamma 92.71(3)
_cell_formula_units_Z 1
_cell_length_a 6.8192(17)
_cell_length_b 9.204(3)
_cell_length_c 10.178(3)
_cell_measurement_reflns_used 2485
_cell_measurement_temperature 123
_cell_measurement_theta_max 30.66
_cell_measurement_theta_min 2.22
_cell_volume 574.6(3)
_computing_cell_refinement CrystalClear
_computing_data_collection 'CrystalClear (Rigaku Inc., 2008)'
_computing_data_reduction CrystalClear
_computing_molecular_graphics 'CrystalStructure 4.0'
_computing_publication_material 'CrystalStructure 4.0 (Rigaku, 2010)'
_computing_structure_refinement 'SHELXL97 (Sheldrick, 2008)'
_computing_structure_solution 'Il Milione (Burla, et al., 2007)'
_diffrn_ambient_temperature 123
_diffrn_detector_area_resol_mean 14.222
_diffrn_measured_fraction_theta_full 0.987
_diffrn_measured_fraction_theta_max 0.987
_diffrn_measurement_device_type 'Rigaku Saturn724'
_diffrn_measurement_method \w
_diffrn_radiation_type 'Mo K\a'
_diffrn_radiation_wavelength 0.71075
_diffrn_reflns_av_R_equivalents 0.0293
_diffrn_reflns_limit_h_max 8
_diffrn_reflns_limit_h_min -8
_diffrn_reflns_limit_k_max 11
_diffrn_reflns_limit_k_min -11
_diffrn_reflns_limit_l_max 13
_diffrn_reflns_limit_l_min -13
_diffrn_reflns_number 7687
_diffrn_reflns_theta_full 27.43
_diffrn_reflns_theta_max 27.43
_diffrn_standards_number 0
_exptl_absorpt_coefficient_mu 0.085
_exptl_absorpt_correction_T_max 0.996
_exptl_absorpt_correction_T_min 0.897
_exptl_absorpt_correction_type multi-scan
_exptl_absorpt_process_details 'REQAB (Rigaku, 1998)'
_exptl_crystal_colour yellow
_exptl_crystal_density_diffrn 1.267
_exptl_crystal_density_method 'not measured'
_exptl_crystal_description prism
_exptl_crystal_F_000 236.00
_exptl_crystal_size_max 0.180
_exptl_crystal_size_mid 0.080
_exptl_crystal_size_min 0.050
_refine_diff_density_max 0.290
_refine_diff_density_min -0.180
_refine_ls_extinction_method none
_refine_ls_goodness_of_fit_ref 1.085
_refine_ls_hydrogen_treatment constr
_refine_ls_number_parameters 146
_refine_ls_number_reflns 2582
_refine_ls_number_restraints 0
_refine_ls_R_factor_gt 0.0455
_refine_ls_shift/su_max 0.000
_refine_ls_structure_factor_coef Fsqd
_refine_ls_weighting_details 'w = 1/[\s^2^(Fo^2^)+(0.0455P)^2^+0.1964P] where P=(Fo^2^+2Fc^2^)/3'
_refine_ls_weighting_scheme calc
_refine_ls_wR_factor_ref 0.1089
_reflns_number_gt 2353
_reflns_number_total 2582
_reflns_threshold_expression F^2^>2.0\s(F^2^)
_cod_data_source_file 32_37_1.txt
_cod_data_source_block 1
_cod_database_code 1551604

loop_
_symmetry_equiv_pos_site_id
_symmetry_equiv_pos_as_xyz
1 +X,+Y,+Z
2 -X,-Y,-Z

loop_
_atom_site_label
_atom_site_type_symbol
_atom_site_fract_x
_atom_site_fract_y
_atom_site_fract_z
_atom_site_U_iso_or_equiv
_atom_site_adp_type
_atom_site_occupancy
_atom_site_symmetry_multiplicity
_atom_site_calc_flag
_atom_site_refinement_flags
O1 O -0.36837(14) 0.23403(11) 0.07046(11) 0.0289(3) Uani 1.0 2 d .
O2 O 0.20577(14) -0.09232(11) 0.34017(10) 0.0255(3) Uani 1.0 2 d .
N1 N -0.02200(16) 0.36134(12) 0.03584(11) 0.0202(3) Uani 1.0 2 d .
C1 C -0.19891(19) 0.20714(14) 0.13510(14) 0.0223(3) Uani 1.0 2 d .
C2 C -0.00699(18) 0.25225(14) 0.10702(13) 0.0196(3) Uani 1.0 2 d .
C3 C 0.16717(18) 0.18255(14) 0.13204(13) 0.0206(3) Uani 1.0 2 d .
C4 C 0.22057(19) 0.06656(14) 0.19422(13) 0.0219(3) Uani 1.0 2 d .
C5 C 0.12696(19) 0.01042(14) 0.27417(13) 0.0215(3) Uani 1.0 2 d .
C6 C -0.0578(2) 0.05456(15) 0.30513(15) 0.0260(3) Uani 1.0 2 d .
C7 C -0.1913(2) 0.13863(15) 0.24699(15) 0.0263(3) Uani 1.0 2 d .
C8 C -0.0993(2) 0.50390(14) 0.10514(14) 0.0223(3) Uani 1.0 2 d .
C9 C 0.15472(19) 0.40009(14) -0.00789(14) 0.0217(3) Uani 1.0 2 d .
C10 C 0.3897(2) -0.14923(15) 0.31443(14) 0.0234(3) Uani 1.0 2 d .
C11 C 0.4514(2) -0.26137(15) 0.39371(14) 0.0237(3) Uani 1.0 2 d .
C12 C 0.6454(3) -0.32211(17) 0.36619(15) 0.0299(3) Uani 1.0 2 d .
C13 C 0.7136(3) -0.44472(18) 0.43263(17) 0.0363(4) Uani 1.0 2 d .
H3 H 0.2729 0.2196 0.1015 0.0247 Uiso 1.0 2 calc R
H4 H 0.3381 0.0216 0.1779 0.0262 Uiso 1.0 2 calc R
H6 H -0.0916 0.0204 0.3759 0.0312 Uiso 1.0 2 calc R
H7 H -0.3018 0.1565 0.2871 0.0315 Uiso 1.0 2 calc R
H8A H 0.0078 0.5671 0.1973 0.0267 Uiso 1.0 2 calc R
H8B H -0.2230 0.4753 0.1296 0.0267 Uiso 1.0 2 calc R
H9A H 0.1989 0.3035 -0.0607 0.0260 Uiso 1.0 2 calc R
H9B H 0.2716 0.4589 0.0801 0.0260 Uiso 1.0 2 calc R
H10A H 0.5031 -0.0614 0.3496 0.0281 Uiso 1.0 2 calc R
H10B H 0.3637 -0.2021 0.2085 0.0281 Uiso 1.0 2 calc R
H11A H 0.3378 -0.3490 0.3588 0.0284 Uiso 1.0 2 calc R
H11B H 0.4779 -0.2084 0.4997 0.0284 Uiso 1.0 2 calc R
H12A H 0.6203 -0.3665 0.2596 0.0359 Uiso 1.0 2 calc R
H12B H 0.7593 -0.2339 0.4064 0.0359 Uiso 1.0 2 calc R
H13A H 0.8383 -0.4784 0.4101 0.0436 Uiso 1.0 2 calc R
H13B H 0.6032 -0.5338 0.3919 0.0436 Uiso 1.0 2 calc R
H13C H 0.7433 -0.4010 0.5387 0.0436 Uiso 1.0 2 calc R

loop_
_atom_site_aniso_label
_atom_site_aniso_U_11
_atom_site_aniso_U_22
_atom_site_aniso_U_33
_atom_site_aniso_U_12
_atom_site_aniso_U_13
_atom_site_aniso_U_23
O1 0.0180(5) 0.0361(6) 0.0384(6) 0.0075(4) 0.0089(4) 0.0202(5)
O2 0.0252(5) 0.0281(5) 0.0324(5) 0.0110(4) 0.0121(4) 0.0187(4)
N1 0.0207(6) 0.0210(5) 0.0242(6) 0.0068(4) 0.0106(5) 0.0112(5)
C1 0.0202(6) 0.0218(6) 0.0274(7) 0.0057(5) 0.0091(5) 0.0098(5)
C2 0.0197(6) 0.0204(6) 0.0198(6) 0.0037(5) 0.0071(5) 0.0076(5)
C3 0.0184(6) 0.0224(6) 0.0224(6) 0.0025(5) 0.0077(5) 0.0084(5)
C4 0.0186(6) 0.0245(6) 0.0235(6) 0.0065(5) 0.0065(5) 0.0092(5)
C5 0.0204(6) 0.0211(6) 0.0227(6) 0.0046(5) 0.0043(5) 0.0090(5)
C6 0.0254(7) 0.0300(7) 0.0306(7) 0.0049(6) 0.0123(6) 0.0179(6)
C7 0.0212(7) 0.0307(7) 0.0357(8) 0.0074(6) 0.0147(6) 0.0177(6)
C8 0.0251(7) 0.0221(6) 0.0257(7) 0.0083(5) 0.0137(5) 0.0107(5)
C9 0.0208(6) 0.0233(6) 0.0266(7) 0.0072(5) 0.0121(5) 0.0116(5)
C10 0.0227(6) 0.0248(7) 0.0253(7) 0.0078(5) 0.0084(5) 0.0107(5)
C11 0.0256(7) 0.0230(7) 0.0238(7) 0.0072(5) 0.0075(5) 0.0095(5)
C12 0.0313(8) 0.0339(8) 0.0300(7) 0.0143(6) 0.0118(6) 0.0150(6)
C13 0.0403(9) 0.0381(8) 0.0387(8) 0.0211(7) 0.0145(7) 0.0201(7)

loop_
_atom_type_symbol
_atom_type_description
_atom_type_scat_dispersion_real
_atom_type_scat_dispersion_imag
_atom_type_scat_source
C C 0.0033 0.0016
;
International Tables for Crystallography
(1992, Vol. C, Tables 4.2.6.8 and 6.1.1.4)
;
H H 0.0000 0.0000
;
International Tables for Crystallography
(1992, Vol. C, Table 6.1.1.4)
;
N N 0.0061 0.0033
;
International Tables for Crystallography
(1992, Vol. C, Tables 4.2.6.8 and 6.1.1.4)
;
O O 0.0106 0.0060
;
International Tables for Crystallography
(1992, Vol. C, Tables 4.2.6.8 and 6.1.1.4)
;

loop_
_geom_angle_atom_site_label_1
_geom_angle_atom_site_label_2
_geom_angle_atom_site_label_3
_geom_angle
_geom_angle_publ_flag
_geom_angle_site_symmetry_1
_geom_angle_site_symmetry_3
C5 O2 C10 117.06(13) yes . .
C2 N1 C8 115.17(12) yes . .
C2 N1 C9 117.79(11) yes . .
C8 N1 C9 110.16(11) yes . .
O1 C1 C2 121.33(15) yes . .
O1 C1 C7 117.91(14) yes . .
C2 C1 C7 120.64(12) yes . .
N1 C2 C1 114.80(12) yes . .
N1 C2 C3 120.85(13) yes . .
C1 C2 C3 123.97(14) yes . .
C2 C3 C4 132.94(14) yes . .
C3 C4 C5 129.16(13) yes . .
O2 C5 C4 123.36(13) yes . .
O2 C5 C6 111.50(14) yes . .
C4 C5 C6 125.09(14) yes . .
C5 C6 C7 128.65(16) yes . .
C1 C7 C6 132.75(15) yes . .
N1 C8 C9 112.41(12) yes . 2_565
N1 C9 C8 110.71(11) yes . 2_565
O2 C10 C11 109.48(13) yes . .
C10 C11 C12 109.56(14) yes . .
C11 C12 C13 114.13(15) yes . .
C2 C3 H3 113.527 no . .
C4 C3 H3 113.534 no . .
C3 C4 H4 115.419 no . .
C5 C4 H4 115.425 no . .
C5 C6 H6 115.675 no . .
C7 C6 H6 115.671 no . .
C1 C7 H7 113.626 no . .
C6 C7 H7 113.624 no . .
N1 C8 H8A 109.119 no . .
N1 C8 H8B 109.119 no . .
C9 C8 H8A 109.118 no 2_565 .
C9 C8 H8B 109.122 no 2_565 .
H8A C8 H8B 107.848 no . .
N1 C9 H9A 109.509 no . .
N1 C9 H9B 109.507 no . .
C8 C9 H9A 109.500 no 2_565 .
C8 C9 H9B 109.500 no 2_565 .
H9A C9 H9B 108.073 no . .
O2 C10 H10A 109.777 no . .
O2 C10 H10B 109.780 no . .
C11 C10 H10A 109.778 no . .
C11 C10 H10B 109.779 no . .
H10A C10 H10B 108.229 no . .
C10 C11 H11A 109.761 no . .
C10 C11 H11B 109.760 no . .
C12 C11 H11A 109.758 no . .
C12 C11 H11B 109.758 no . .
H11A C11 H11B 108.225 no . .
C11 C12 H12A 108.721 no . .
C11 C12 H12B 108.720 no . .
C13 C12 H12A 108.723 no . .
C13 C12 H12B 108.725 no . .
H12A C12 H12B 107.636 no . .
C12 C13 H13A 109.468 no . .
C12 C13 H13B 109.472 no . .
C12 C13 H13C 109.469 no . .
H13A C13 H13B 109.475 no . .
H13A C13 H13C 109.471 no . .
H13B C13 H13C 109.472 no . .

loop_
_geom_bond_atom_site_label_1
_geom_bond_atom_site_label_2
_geom_bond_distance
_geom_bond_publ_flag
_geom_bond_site_symmetry_2
O1 C1 1.2392(16) yes .
O2 C5 1.3736(19) yes .
O2 C10 1.4403(18) yes .
N1 C2 1.406(2) yes .
N1 C8 1.4760(18) yes .
N1 C9 1.462(2) yes .
C1 C2 1.483(2) yes .
C1 C7 1.458(3) yes .
C2 C3 1.3763(19) yes .
C3 C4 1.419(2) yes .
C4 C5 1.366(3) yes .
C5 C6 1.428(2) yes .
C6 C7 1.355(2) yes .
C8 C9 1.512(3) yes 2_565
C10 C11 1.509(3) yes .
C11 C12 1.523(3) yes .
C12 C13 1.520(3) yes .
C3 H3 0.950 no .
C4 H4 0.950 no .
C6 H6 0.950 no .
C7 H7 0.950 no .
C8 H8A 0.990 no .
C8 H8B 0.990 no .
C9 H9A 0.990 no .
C9 H9B 0.990 no .
C10 H10A 0.990 no .
C10 H10B 0.990 no .
C11 H11A 0.990 no .
C11 H11B 0.990 no .
C12 H12A 0.990 no .
C12 H12B 0.990 no .
C13 H13A 0.980 no .
C13 H13B 0.980 no .
C13 H13C 0.980 no .

loop_
_geom_contact_atom_site_label_1
_geom_contact_atom_site_label_2
_geom_contact_distance
_geom_contact_publ_flag
_geom_contact_site_symmetry_2
O1 N1 2.7466(18) no .
O1 C6 3.598(3) no .
O1 C8 2.882(2) no .
N1 N1 2.895(2) no 2_565
C1 C4 3.179(2) no .
C1 C5 3.237(3) no .
C1 C8 2.913(3) no .
C2 C5 3.229(3) no .
C2 C6 3.190(3) no .
C3 C6 3.084(3) no .
C3 C7 3.052(3) no .
C3 C8 3.588(3) no .
C3 C9 2.796(3) no .
C4 C7 3.067(3) no .
C4 C10 2.785(3) no .
C8 C8 2.820(3) no 2_565
C9 C9 2.868(2) no 2_565
O1 C3 3.436(2) no 1_455
O1 C4 3.597(2) no 2_555
N1 C10 3.591(2) no 2_555
C1 C4 3.448(3) no 2_555
C2 C4 3.388(3) no 2_555
C3 O1 3.436(2) no 1_655
C3 C4 3.595(3) no 2_555
C4 O1 3.597(2) no 2_555
C4 C1 3.448(3) no 2_555
C4 C2 3.388(3) no 2_555
C4 C3 3.595(3) no 2_555
C8 C12 3.575(3) no 1_465
C10 N1 3.591(2) no 2_555
C12 C8 3.575(3) no 1_645
O1 H7 2.4604 no .
O1 H8A 3.5386 no .
O1 H8B 2.2095 no .
O2 H4 2.5477 no .
O2 H6 2.3858 no .
O2 H11A 2.6111 no .
O2 H11B 2.6140 no .
N1 H3 2.4998 no .
N1 H8A 2.6825 no 2_565
N1 H8B 3.2923 no 2_565
N1 H9A 3.3256 no 2_565
N1 H9B 2.7240 no 2_565
C1 H3 3.3299 no .
C1 H6 3.3628 no .
C1 H8A 3.3294 no .
C1 H8B 2.4990 no .
C2 H4 3.3268 no .
C2 H7 3.3321 no .
C2 H8A 2.7334 no .
C2 H8B 2.5711 no .
C2 H9A 2.6263 no .
C2 H9B 2.7541 no .
C3 H9A 2.5966 no .
C3 H9B 2.8557 no .
C4 H6 3.2790 no .
C4 H10A 2.7023 no .
C4 H10B 2.7321 no .
C5 H3 3.2779 no .
C5 H7 3.2936 no .
C5 H10A 2.6436 no .
C5 H10B 2.6349 no .
C6 H4 3.2918 no .
C8 H8A 3.1809 no 2_565
C8 H9A 3.2661 no .
C8 H9B 2.6510 no .
C9 H3 2.3364 no .
C9 H8A 2.6440 no .
C9 H8B 3.2610 no .
C9 H9B 3.2326 no 2_565
C10 H4 2.3879 no .
C10 H12A 2.6183 no .
C10 H12B 2.6771 no .
C11 H13A 3.3832 no .
C11 H13B 2.7540 no .
C11 H13C 2.7577 no .
C12 H10A 2.6674 no .
C12 H10B 2.6644 no .
C13 H11A 2.7330 no .
C13 H11B 2.7883 no .
H3 H4 2.2164 no .
H3 H9A 1.9905 no .
H3 H9B 2.2818 no .
H4 H10A 2.1768 no .
H4 H10B 2.1857 no .
H6 H7 2.1473 no .
H8A H9A 3.5519 no .
H8A H9A 2.3372 no 2_565
H8A H9B 2.5023 no .
H8A H9B 2.8595 no 2_565
H8B H9A 2.3686 no 2_565
H8B H9B 3.5498 no .
H8B H9B 2.3411 no 2_565
H10A H11A 2.8668 no .
H10A H11B 2.3749 no .
H10A H12A 2.8876 no .
H10A H12B 2.4880 no .
H10B H11A 2.3772 no .
H10B H11B 2.8669 no .
H10B H12A 2.4221 no .
H10B H12B 2.9724 no .
H11A H12A 2.4019 no .
H11A H12B 2.8676 no .
H11A H13B 2.5689 no .
H11A H13C 3.0139 no .
H11B H12A 2.8669 no .
H11B H12B 2.3574 no .
H11B H13B 3.0929 no .
H11B H13C 2.6321 no .
H12A H13A 2.3457 no .
H12A H13B 2.3658 no .
H12A H13C 2.8544 no .
H12B H13A 2.3485 no .
H12B H13B 2.8544 no .
H12B H13C 2.3629 no .
O1 H3 2.5552 no 1_455
O1 H4 3.3540 no 1_455
O1 H4 2.9159 no 2_555
O1 H9A 3.0691 no 1_455
O1 H9B 3.2868 no 1_455
O1 H10B 2.7686 no 2_555
O1 H12A 3.5797 no 1_465
O1 H13A 3.4664 no 1_465
O1 H13B 3.3513 no 1_465
O2 H6 3.0782 no 2_556
O2 H8A 3.0577 no 1_545
O2 H9A 3.3248 no 2_555
O2 H10A 3.0474 no 2_656
O2 H11B 3.0916 no 2_656
O2 H12B 3.5717 no 1_455
O2 H12B 3.2187 no 2_656
N1 H10B 2.8051 no 2_555
C1 H3 3.5323 no 1_455
C1 H4 3.0519 no 2_555
C1 H10B 3.3447 no 2_555
C1 H13A 3.2602 no 1_465
C1 H13B 3.5537 no 1_465
C2 H4 3.3148 no 2_555
C2 H10B 3.3196 no 2_555
C2 H13C 3.3311 no 2_656
C3 H7 3.5762 no 1_655
C3 H13C 3.1745 no 2_656
C4 H7 3.1161 no 1_655
C4 H11B 3.0337 no 2_656
C4 H13C 3.3361 no 2_656
C5 H9A 3.2690 no 2_555
C5 H11B 3.0442 no 2_656
C5 H12B 3.0927 no 2_656
C5 H13C 3.4227 no 2_656
C6 H6 3.4207 no 2_556
C6 H9A 3.3309 no 2_555
C6 H10A 3.3281 no 1_455
C6 H12B 3.4384 no 1_455
C6 H12B 2.9548 no 2_656
C6 H13C 3.3917 no 2_656
C7 H4 3.1438 no 1_455
C7 H10A 3.3030 no 1_455
C7 H11B 3.5716 no 2_556
C7 H13A 3.3503 no 1_465
C7 H13B 3.4557 no 1_465
C7 H13C 3.4833 no 2_656
C8 H10B 3.4345 no 2_555
C8 H11A 3.2350 no 1_565
C8 H12A 2.8715 no 1_465
C8 H13A 3.2038 no 1_465
C9 H10B 3.5895 no 1_565
C9 H11A 3.5258 no 1_565
C9 H12A 3.5901 no 1_565
C9 H12A 3.2781 no 2_655
C10 H6 3.5992 no 1_655
C10 H7 3.5622 no 1_655
C10 H8A 3.2635 no 1_545
C10 H9B 3.5354 no 1_545
C10 H10A 3.1961 no 2_656
C10 H11B 3.1642 no 2_656
C11 H7 3.5309 no 2_556
C11 H8A 3.1284 no 1_545
C11 H9B 3.2528 no 1_545
C11 H10A 3.2006 no 2_656
C11 H13B 3.3872 no 2_646
C12 H6 3.5115 no 1_655
C12 H8A 3.4049 no 1_645
C12 H8B 2.9283 no 1_645
C12 H9B 3.2638 no 1_545
C13 H7 3.4752 no 1_645
C13 H8A 3.5505 no 1_645
C13 H8B 3.0928 no 1_645
C13 H11A 3.3418 no 2_646
C13 H13A 3.2545 no 2_746
C13 H13B 3.1997 no 2_646
C13 H13C 3.4876 no 2_646
H3 O1 2.5552 no 1_655
H3 C1 3.5323 no 1_655
H3 H7 3.1798 no 1_655
H3 H13B 3.2352 no 1_565
H3 H13C 3.5417 no 2_656
H4 O1 3.3540 no 1_655
H4 O1 2.9159 no 2_555
H4 C1 3.0519 no 2_555
H4 C2 3.3148 no 2_555
H4 C7 3.1438 no 1_655
H4 H7 2.4720 no 1_655
H4 H11B 3.0306 no 2_656
H6 O2 3.0782 no 2_556
H6 C6 3.4207 no 2_556
H6 C10 3.5992 no 1_455
H6 C12 3.5115 no 1_455
H6 H6 2.6395 no 2_556
H6 H9A 3.4761 no 2_555
H6 H10A 2.7455 no 1_455
H6 H11B 3.5252 no 2_556
H6 H12B 2.6502 no 1_455
H6 H12B 2.8096 no 2_656
H7 C3 3.5762 no 1_455
H7 C4 3.1161 no 1_455
H7 C10 3.5622 no 1_455
H7 C11 3.5309 no 2_556
H7 C13 3.4752 no 1_465
H7 H3 3.1798 no 1_455
H7 H4 2.4720 no 1_455
H7 H10A 2.6899 no 1_455
H7 H11A 3.5555 no 2_556
H7 H11B 2.6884 no 2_556
H7 H13A 3.1797 no 1_465
H7 H13B 2.8811 no 1_465
H8A O2 3.0577 no 1_565
H8A C10 3.2635 no 1_565
H8A C11 3.1284 no 1_565
H8A C12 3.4049 no 1_465
H8A C13 3.5505 no 1_465
H8A H10B 3.1015 no 1_565
H8A H11A 2.3059 no 1_565
H8A H12A 2.9326 no 1_465
H8A H12B 3.2515 no 1_465
H8A H13A 2.8527 no 1_465
H8A H13C 3.5721 no 2_656
H8B C12 2.9283 no 1_465
H8B C13 3.0928 no 1_465
H8B H9B 3.3297 no 1_455
H8B H10B 3.3880 no 2_555
H8B H12A 2.1721 no 1_465
H8B H12B 3.2425 no 1_465
H8B H13A 2.6547 no 1_465
H8B H13B 3.2317 no 1_465
H9A O1 3.0691 no 1_655
H9A O2 3.3248 no 2_555
H9A C5 3.2690 no 2_555
H9A C6 3.3309 no 2_555
H9A H6 3.4761 no 2_555
H9A H12A 2.8344 no 2_655
H9A H12B 3.4658 no 2_655
H9B O1 3.2868 no 1_655
H9B C10 3.5354 no 1_565
H9B C11 3.2528 no 1_565
H9B C12 3.2638 no 1_565
H9B H8B 3.3297 no 1_655
H9B H10B 2.9309 no 1_565
H9B H11A 2.7165 no 1_565
H9B H12A 2.6281 no 1_565
H9B H12A 3.5803 no 2_655
H9B H13B 3.3208 no 1_565
H10A O2 3.0474 no 2_656
H10A C6 3.3281 no 1_655
H10A C7 3.3030 no 1_655
H10A C10 3.1961 no 2_656
H10A C11 3.2006 no 2_656
H10A H6 2.7455 no 1_655
H10A H7 2.6899 no 1_655
H10A H10A 2.9181 no 2_656
H10A H11B 2.4413 no 2_656
H10B O1 2.7686 no 2_555
H10B N1 2.8051 no 2_555
H10B C1 3.3447 no 2_555
H10B C2 3.3196 no 2_555
H10B C8 3.4345 no 2_555
H10B C9 3.5895 no 1_545
H10B H8A 3.1015 no 1_545
H10B H8B 3.3880 no 2_555
H10B H9B 2.9309 no 1_545
H11A C8 3.2350 no 1_545
H11A C9 3.5258 no 1_545
H11A C13 3.3418 no 2_646
H11A H7 3.5555 no 2_556
H11A H8A 2.3059 no 1_545
H11A H9B 2.7165 no 1_545
H11A H13B 2.9977 no 2_646
H11A H13C 2.9029 no 2_646
H11B O2 3.0916 no 2_656
H11B C4 3.0337 no 2_656
H11B C5 3.0442 no 2_656
H11B C7 3.5716 no 2_556
H11B C10 3.1642 no 2_656
H11B H4 3.0306 no 2_656
H11B H6 3.5252 no 2_556
H11B H7 2.6884 no 2_556
H11B H10A 2.4413 no 2_656
H11B H13B 3.0075 no 2_646
H12A O1 3.5797 no 1_645
H12A C8 2.8715 no 1_645
H12A C9 3.5901 no 1_545
H12A C9 3.2781 no 2_655
H12A H8A 2.9326 no 1_645
H12A H8B 2.1721 no 1_645
H12A H9A 2.8344 no 2_655
H12A H9B 2.6281 no 1_545
H12A H9B 3.5803 no 2_655
H12B O2 3.5717 no 1_655
H12B O2 3.2187 no 2_656
H12B C5 3.0927 no 2_656
H12B C6 3.4384 no 1_655
H12B C6 2.9548 no 2_656
H12B H6 2.6502 no 1_655
H12B H6 2.8096 no 2_656
H12B H8A 3.2515 no 1_645
H12B H8B 3.2425 no 1_645
H12B H9A 3.4658 no 2_655
H13A O1 3.4664 no 1_645
H13A C1 3.2602 no 1_645
H13A C7 3.3503 no 1_645
H13A C8 3.2038 no 1_645
H13A C13 3.2545 no 2_746
H13A H7 3.1797 no 1_645
H13A H8A 2.8527 no 1_645
H13A H8B 2.6547 no 1_645
H13A H13A 2.5803 no 2_746
H13A H13C 3.0790 no 2_746
H13B O1 3.3513 no 1_645
H13B C1 3.5537 no 1_645
H13B C7 3.4557 no 1_645
H13B C11 3.3872 no 2_646
H13B C13 3.1997 no 2_646
H13B H3 3.2352 no 1_545
H13B H7 2.8811 no 1_645
H13B H8B 3.2317 no 1_645
H13B H9B 3.3208 no 1_545
H13B H11A 2.9977 no 2_646
H13B H11B 3.0075 no 2_646
H13B H13B 2.8543 no 2_646
H13B H13C 2.7407 no 2_646
H13C C2 3.3311 no 2_656
H13C C3 3.1745 no 2_656
H13C C4 3.3361 no 2_656
H13C C5 3.4227 no 2_656
H13C C6 3.3917 no 2_656
H13C C7 3.4833 no 2_656
H13C C13 3.4876 no 2_646
H13C H3 3.5417 no 2_656
H13C H8A 3.5721 no 2_656
H13C H11A 2.9029 no 2_646
H13C H13A 3.0790 no 2_746
H13C H13B 2.7407 no 2_646
H13C H13C 3.4638 no 2_646

loop_
_geom_torsion_atom_site_label_1
_geom_torsion_atom_site_label_2
_geom_torsion_atom_site_label_3
_geom_torsion_atom_site_label_4
_geom_torsion
_geom_torsion_publ_flag
_geom_torsion_site_symmetry_3
_geom_torsion_site_symmetry_4
C5 O2 C10 C11 -179.32(7) no . .
C10 O2 C5 C4 -3.97(13) no . .
C10 O2 C5 C6 178.44(7) no . .
C2 N1 C8 C9 -167.81(9) no . 2_565
C8 N1 C2 C1 53.02(12) no . .
C8 N1 C2 C3 -133.86(10) no . .
C2 N1 C9 C8 170.07(8) no . 2_565
C9 N1 C2 C1 -174.27(8) no . .
C9 N1 C2 C3 -1.15(14) no . .
C8 N1 C9 C8 -55.04(11) no . 2_565
C9 N1 C8 C9 56.02(12) no . 2_565
O1 C1 C2 N1 16.55(15) no . .
O1 C1 C2 C3 -156.33(10) no . .
O1 C1 C7 C6 157.03(11) no . .
C2 C1 C7 C6 -26.85(18) no . .
C7 C1 C2 N1 -159.43(10) no . .
C7 C1 C2 C3 27.69(16) no . .
N1 C2 C3 C4 -176.97(9) no . .
C1 C2 C3 C4 -4.50(18) no . .
C2 C3 C4 C5 -14.29(19) no . .
C3 C4 C5 O2 -173.62(9) no . .
C3 C4 C5 C6 3.64(17) no . .
O2 C5 C6 C7 -171.71(9) no . .
C4 C5 C6 C7 10.75(18) no . .
C5 C6 C7 C1 2.0(2) no . .
N1 C8 C9 N1 -56.33(12) no 2_565 2_565
O2 C10 C11 C12 179.80(7) no . .
C10 C11 C12 C13 -176.07(8) no . .
